data_4513486
loop_
_publ_author_name
'Ziach, Krzysztof'
'Jurczak, Janusz'

_publ_section_title
;
 Chiral Crystals from Dynamic Combinatorial Libraries of Achiral
 Macrocyclic Imines
;
_journal_issue 9
_journal_name_full 'Crystal Growth &amp; Design'
_journal_page_first 4372
_journal_paper_doi 10.1021/acs.cgd.5b00658
_journal_volume 15
_journal_year 2015
_chemical_formula_sum 'C17 H20 Br Li N2 O3'
_chemical_formula_weight 387.20
_chemical_name_systematic
; 
 ? 
;
_space_group_IT_number 19
_symmetry_cell_setting orthorhombic
_symmetry_space_group_name_Hall 'P 2ac 2ab'
_symmetry_space_group_name_H-M 'P 21 21 21'
_atom_sites_solution_hydrogens geom
_atom_sites_solution_primary direct
_atom_sites_solution_secondary difmap
_audit_creation_method SHELXL-97
_cell_angle_alpha 90.00
_cell_angle_beta 90.00
_cell_angle_gamma 90.00
_cell_formula_units_Z 4
_cell_length_a 7.7957(2)
_cell_length_b 11.9367(3)
_cell_length_c 18.6042(5)
_cell_measurement_temperature 100(2)
_cell_volume 1731.21(8)
_computing_cell_refinement
;
CrysAlis RED, Oxford Diffraction Ltd.,
Version 1.171.28cycle2 beta (release 25-10-2005 CrysAlis171 .NET)
(compiled Oct 25 2005,08:50:05)
;
_computing_data_collection
;
CrysAlis CCD, Oxford Diffraction Ltd.,
Version 1.171.28cycle2 beta (release 25-10-2005 CrysAlis171 .NET)
(compiled Oct 25 2005,08:50:05)
;
_computing_data_reduction
;
CrysAlis RED, Oxford Diffraction Ltd.,
Version 1.171.28cycle2 beta (release 25-10-2005 CrysAlis171 .NET)
(compiled Oct 25 2005,08:50:05)
;
_computing_molecular_graphics Diamond
_computing_publication_material SHELXTL-97
_computing_structure_refinement 'SHELXL-97 (Sheldrick, 1997)'
_computing_structure_solution 'SHELXS-97 (Sheldrick, 1990)'
_diffrn_ambient_temperature 100(2)
_diffrn_detector_area_resol_mean 8.6479
_diffrn_measured_fraction_theta_full 0.997
_diffrn_measured_fraction_theta_max 0.968
_diffrn_measurement_device_type KM4CCD
_diffrn_measurement_method 'omega scan'
_diffrn_radiation_monochromator graphite
_diffrn_radiation_source 'fine-focus sealed tube'
_diffrn_radiation_type MoK\a
_diffrn_radiation_wavelength 0.71073
_diffrn_reflns_av_R_equivalents 0.0145
_diffrn_reflns_av_sigmaI/netI 0.0127
_diffrn_reflns_limit_h_max 10
_diffrn_reflns_limit_h_min -10
_diffrn_reflns_limit_k_max 16
_diffrn_reflns_limit_k_min -15
_diffrn_reflns_limit_l_max 24
_diffrn_reflns_limit_l_min -24
_diffrn_reflns_number 31551
_diffrn_reflns_theta_full 28.00
_diffrn_reflns_theta_max 28.69
_diffrn_reflns_theta_min 2.78
_diffrn_standards_decay_% 2
_diffrn_standards_number '1 frame'
_exptl_absorpt_coefficient_mu 2.391
_exptl_absorpt_correction_T_max 0.59
_exptl_absorpt_correction_T_min 0.42
_exptl_absorpt_correction_type analytical
_exptl_absorpt_process_details
;
CrysAlis RED, Oxford Diffraction Ltd.,
Version 1.171.28cycle2 beta (release 25-10-2005 CrysAlis171 .NET)
(compiled Oct 25 2005,08:50:05)
Analytical numeric absorption correction using a multifaceted crystal
model based on expressions derived by R.C. Clark & J.S. Reid.
;
_exptl_crystal_colour colourless
_exptl_crystal_density_diffrn 1.486
_exptl_crystal_density_method 'not measured'
_exptl_crystal_description prismatic
_exptl_crystal_F_000 792
_exptl_crystal_size_max 0.52
_exptl_crystal_size_mid 0.36
_exptl_crystal_size_min 0.25
_refine_diff_density_max 0.269
_refine_diff_density_min -0.234
_refine_diff_density_rms 0.036
_refine_ls_abs_structure_details 'Flack H D (1983), Acta Cryst. A39, 876-881, 1790 Friedel pairs (72.2%)'
_refine_ls_abs_structure_Flack -0.010(3)
_refine_ls_extinction_coef 0.0015(3)
_refine_ls_extinction_expression Fc^*^=kFc[1+0.001xFc^2^\l^3^/sin(2\q)]^-1/4^
_refine_ls_extinction_method SHELXL
_refine_ls_goodness_of_fit_ref 1.107
_refine_ls_hydrogen_treatment refall
_refine_ls_matrix_type full
_refine_ls_number_parameters 298
_refine_ls_number_reflns 4269
_refine_ls_number_restraints 0
_refine_ls_restrained_S_all 1.107
_refine_ls_R_factor_all 0.0138
_refine_ls_R_factor_gt 0.0131
_refine_ls_shift/su_max 0.003
_refine_ls_shift/su_mean 0.000
_refine_ls_structure_factor_coef Fsqd
_refine_ls_weighting_details 'calc w=1/[\s^2^(Fo^2^)+(0.0216P)^2^+0.0293P] where P=(Fo^2^+2Fc^2^)/3'
_refine_ls_weighting_scheme calc
_refine_ls_wR_factor_gt 0.0336
_refine_ls_wR_factor_ref 0.0337
_reflns_number_gt 4117
_reflns_number_total 4269
_reflns_threshold_expression >2sigma(I)
_cod_data_source_file cg5b00658_si_002.cif
_cod_data_source_block 1_LiBr
_cod_depositor_comments
;
The following automatic conversions were performed:

'_symmetry_cell_setting' value 'Orthorhombic' changed to
'orthorhombic' according to
/usr/data/users/saulius/crontab/automatic-downloads/rss-feeds/ACS/lib/dictionaries/cif_core.dic
dictionary named 'cif_core.dic' version 2.4.2 from 2011-04-26.

Automatic conversion script
Id: cif_fix_values 3271 2015-04-21 07:52:19Z andrius 

 Adding full bibliography for 4513482--4513486.cif.
;
_cod_original_sg_symbol_H-M P2(1)2(1)2(1)
_cod_database_code 4513486

loop_
_symmetry_equiv_pos_as_xyz
'x, y, z'
'-x+1/2, -y, z+1/2'
'-x, y+1/2, -z+1/2'
'x+1/2, -y+1/2, -z'

loop_
_atom_site_label
_atom_site_type_symbol
_atom_site_fract_x
_atom_site_fract_y
_atom_site_fract_z
_atom_site_U_iso_or_equiv
_atom_site_adp_type
_atom_site_occupancy
_atom_site_symmetry_multiplicity
_atom_site_calc_flag
Br1 Br 0.844556(14) 0.089790(9) 0.815493(6) 0.01470(4) Uani 1 1 d
Li1 Li 0.6773(3) -0.07699(17) 0.84458(10) 0.0169(4) Uani 1 1 d
O1 O 0.74773(9) -0.07704(6) 0.99514(4) 0.01130(15) Uani 1 1 d
O2 O 0.45238(10) 0.01064(7) 0.95005(4) 0.01302(16) Uani 1 1 d
O3 O 0.66054(12) -0.19860(6) 0.76219(4) 0.01474(15) Uani 1 1 d
N1 N 0.84819(13) -0.20275(7) 0.88257(5) 0.01348(18) Uani 1 1 d
N2 N 0.41448(12) -0.06970(8) 0.81492(5) 0.01417(18) Uani 1 1 d
C1 C 0.90523(15) -0.22892(10) 0.94433(6) 0.0141(2) Uani 1 1 d
C2 C 0.85303(16) -0.16718(9) 1.00732(6) 0.0129(2) Uani 1 1 d
C3 C 0.88471(15) -0.17712(10) 1.07879(7) 0.0153(2) Uani 1 1 d
C4 C 0.79251(14) -0.08913(11) 1.11368(6) 0.0148(2) Uani 1 1 d
C5 C 0.71164(14) -0.03066(9) 1.06122(6) 0.0120(2) Uani 1 1 d
C6 C 0.59650(15) 0.07093(9) 1.05987(6) 0.0131(2) Uani 1 1 d
C7 C 0.68990(16) 0.16795(10) 1.02130(7) 0.0188(3) Uani 1 1 d
C8 C 0.55296(17) 0.10472(11) 1.13736(7) 0.0184(2) Uani 1 1 d
C9 C 0.43261(16) 0.04486(9) 1.01992(6) 0.0131(2) Uani 1 1 d
C10 C 0.26324(16) 0.05386(10) 1.03576(7) 0.0164(3) Uani 1 1 d
C11 C 0.17135(16) 0.02495(10) 0.97252(6) 0.0168(2) Uani 1 1 d
C12 C 0.28965(14) -0.00117(9) 0.92207(6) 0.0133(2) Uani 1 1 d
C13 C 0.27921(16) -0.03978(10) 0.84864(6) 0.0140(2) Uani 1 1 d
C14 C 0.39677(16) -0.10867(11) 0.74039(6) 0.0173(3) Uani 1 1 d
C15 C 0.49444(16) -0.21756(11) 0.73234(6) 0.0171(2) Uani 1 1 d
C16 C 0.75644(17) -0.29875(10) 0.77441(7) 0.0177(2) Uani 1 1 d
C17 C 0.90835(15) -0.26613(10) 0.82014(7) 0.0171(2) Uani 1 1 d
H1 H 0.9830(17) -0.2913(11) 0.9536(7) 0.012(3) Uiso 1 1 d
H3 H 0.9545(18) -0.2341(11) 1.0970(7) 0.015(3) Uiso 1 1 d
H4 H 0.7844(19) -0.0756(12) 1.1632(7) 0.022(4) Uiso 1 1 d
H7A H 0.728(2) 0.1464(12) 0.9729(8) 0.021(4) Uiso 1 1 d
H7B H 0.805(2) 0.1877(12) 1.0491(8) 0.032(4) Uiso 1 1 d
H7C H 0.618(2) 0.2361(12) 1.0216(7) 0.023(4) Uiso 1 1 d
H8A H 0.478(2) 0.1714(12) 1.1369(8) 0.024(4) Uiso 1 1 d
H8B H 0.654(2) 0.1201(12) 1.1633(8) 0.025(4) Uiso 1 1 d
H8C H 0.4958(19) 0.0457(12) 1.1632(7) 0.017(4) Uiso 1 1 d
H10 H 0.2164(19) 0.0791(12) 1.0783(8) 0.023(4) Uiso 1 1 d
H11 H 0.054(2) 0.0266(12) 0.9636(8) 0.021(4) Uiso 1 1 d
H13 H 0.1628(18) -0.0432(11) 0.8277(7) 0.017(3) Uiso 1 1 d
H14A H 0.4498(19) -0.0532(12) 0.7096(7) 0.017(4) Uiso 1 1 d
H14B H 0.280(2) -0.1201(12) 0.7262(8) 0.021(4) Uiso 1 1 d
H15A H 0.4318(17) -0.2752(12) 0.7587(7) 0.016(3) Uiso 1 1 d
H15B H 0.5068(17) -0.2437(11) 0.6801(8) 0.019(3) Uiso 1 1 d
H16A H 0.7988(19) -0.3313(12) 0.7293(8) 0.021(4) Uiso 1 1 d
H16B H 0.6790(19) -0.3525(12) 0.7988(7) 0.021(4) Uiso 1 1 d
H17A H 0.9780(19) -0.3350(12) 0.8321(7) 0.019(4) Uiso 1 1 d
H17B H 0.9814(18) -0.2150(12) 0.7914(7) 0.017(3) Uiso 1 1 d

loop_
_atom_site_aniso_label
_atom_site_aniso_U_11
_atom_site_aniso_U_22
_atom_site_aniso_U_33
_atom_site_aniso_U_23
_atom_site_aniso_U_13
_atom_site_aniso_U_12
Br1 0.01292(5) 0.01517(5) 0.01602(5) 0.00356(5) -0.00033(4) -0.00168(5)
Li1 0.0147(9) 0.0170(9) 0.0190(9) 0.0018(8) -0.0006(7) -0.0001(9)
O1 0.0122(4) 0.0116(4) 0.0100(3) -0.0001(3) -0.0005(3) 0.0031(3)
O2 0.0100(4) 0.0167(4) 0.0123(4) -0.0018(3) -0.0012(3) 0.0003(3)
O3 0.0133(4) 0.0136(4) 0.0173(4) -0.0025(3) -0.0014(4) -0.0014(4)
N1 0.0137(4) 0.0130(4) 0.0137(4) -0.0019(3) 0.0015(4) 0.0004(4)
N2 0.0148(4) 0.0151(5) 0.0125(4) 0.0011(4) -0.0030(4) -0.0012(3)
C1 0.0117(5) 0.0123(5) 0.0183(6) -0.0002(4) 0.0003(4) 0.0027(4)
C2 0.0112(5) 0.0110(5) 0.0164(5) 0.0018(4) -0.0002(5) 0.0010(5)
C3 0.0146(6) 0.0150(5) 0.0165(6) 0.0035(5) -0.0024(4) 0.0019(4)
C4 0.0155(5) 0.0165(5) 0.0124(5) 0.0011(5) -0.0002(4) -0.0024(5)
C5 0.0109(5) 0.0140(5) 0.0110(5) -0.0028(4) 0.0015(4) -0.0027(4)
C6 0.0153(5) 0.0115(6) 0.0125(5) -0.0016(4) 0.0003(4) 0.0008(4)
C7 0.0210(7) 0.0133(5) 0.0222(6) 0.0002(5) 0.0000(5) -0.0029(5)
C8 0.0212(6) 0.0192(6) 0.0147(5) -0.0054(5) 0.0010(5) 0.0030(5)
C9 0.0176(6) 0.0087(5) 0.0130(5) 0.0009(4) 0.0012(4) 0.0018(4)
C10 0.0159(6) 0.0160(6) 0.0171(6) -0.0007(4) 0.0042(5) 0.0023(5)
C11 0.0113(6) 0.0159(5) 0.0233(6) 0.0005(4) 0.0008(5) 0.0008(5)
C12 0.0102(5) 0.0115(5) 0.0182(6) 0.0019(4) -0.0027(4) 0.0009(4)
C13 0.0124(5) 0.0124(5) 0.0173(6) 0.0024(5) -0.0034(4) -0.0005(4)
C14 0.0167(6) 0.0235(7) 0.0117(5) -0.0005(5) -0.0033(4) -0.0003(5)
C15 0.0159(6) 0.0218(6) 0.0138(6) -0.0036(5) -0.0019(5) -0.0048(5)
C16 0.0198(6) 0.0138(6) 0.0194(6) -0.0049(5) 0.0009(5) 0.0008(5)
C17 0.0179(5) 0.0185(5) 0.0149(6) -0.0038(5) 0.0018(5) 0.0055(5)

loop_
_atom_type_symbol
_atom_type_description
_atom_type_scat_dispersion_real
_atom_type_scat_dispersion_imag
_atom_type_scat_source
C C 0.0033 0.0016 'International Tables Vol C Tables 4.2.6.8 and 6.1.1.4'
H H 0.0000 0.0000 'International Tables Vol C Tables 4.2.6.8 and 6.1.1.4'
N N 0.0061 0.0033 'International Tables Vol C Tables 4.2.6.8 and 6.1.1.4'
Br Br -0.2901 2.4595 'International Tables Vol C Tables 4.2.6.8 and 6.1.1.4'
Li Li -0.0003 0.0001 'International Tables Vol C Tables 4.2.6.8 and 6.1.1.4'
O O 0.0106 0.0060 'International Tables Vol C Tables 4.2.6.8 and 6.1.1.4'

loop_
_geom_angle_atom_site_label_1
_geom_angle_atom_site_label_2
_geom_angle_atom_site_label_3
_geom_angle
O3 Li1 N2 77.31(8)
O3 Li1 N1 78.18(8)
N2 Li1 N1 136.00(11)
O3 Li1 Br1 115.60(8)
N2 Li1 Br1 115.12(9)
N1 Li1 Br1 108.33(8)
C2 O1 C5 106.86(8)
C9 O2 C12 106.56(9)
C15 O3 C16 113.84(9)
C15 O3 Li1 116.54(9)
C16 O3 Li1 115.27(9)
C1 N1 C17 118.58(10)
C1 N1 Li1 133.84(9)
C17 N1 Li1 107.57(9)
C13 N2 C14 118.31(10)
C13 N2 Li1 132.84(10)
C14 N2 Li1 108.84(9)
N1 C1 C2 120.67(10)
N1 C1 H1 124.4(8)
C2 C1 H1 114.9(8)
C3 C2 O1 109.82(9)
C3 C2 C1 134.39(11)
O1 C2 C1 115.78(9)
C2 C3 C4 106.81(10)
C2 C3 H3 121.7(8)
C4 C3 H3 131.5(8)
C5 C4 C3 106.59(10)
C5 C4 H4 126.0(9)
C3 C4 H4 127.4(9)
C4 C5 O1 109.92(10)
C4 C5 C6 134.63(10)
O1 C5 C6 115.45(9)
C5 C6 C9 110.23(9)
C5 C6 C8 109.09(9)
C9 C6 C8 109.22(10)
C5 C6 C7 109.26(9)
C9 C6 C7 108.94(9)
C8 C6 C7 110.09(10)
C6 C7 H7A 111.9(8)
C6 C7 H7B 109.8(8)
H7A C7 H7B 104.4(13)
C6 C7 H7C 110.4(9)
H7A C7 H7C 113.1(12)
H7B C7 H7C 107.0(12)
C6 C8 H8A 109.5(9)
C6 C8 H8B 110.3(9)
H8A C8 H8B 109.9(12)
C6 C8 H8C 112.3(8)
H8A C8 H8C 108.8(12)
H8B C8 H8C 105.9(12)
C10 C9 O2 109.81(10)
C10 C9 C6 134.40(11)
O2 C9 C6 115.64(10)
C9 C10 C11 106.95(11)
C9 C10 H10 126.7(9)
C11 C10 H10 126.2(9)
C12 C11 C10 106.68(11)
C12 C11 H11 123.4(9)
C10 C11 H11 129.8(9)
C11 C12 O2 109.99(10)
C11 C12 C13 133.76(11)
O2 C12 C13 116.22(10)
N2 C13 C12 120.47(11)
N2 C13 H13 123.6(8)
C12 C13 H13 115.9(8)
N2 C14 C15 108.55(10)
N2 C14 H14A 107.5(8)
C15 C14 H14A 108.3(8)
N2 C14 H14B 113.2(9)
C15 C14 H14B 109.2(9)
H14A C14 H14B 109.9(12)
O3 C15 C14 106.36(9)
O3 C15 H15A 111.7(8)
C14 C15 H15A 107.7(8)
O3 C15 H15B 109.4(8)
C14 C15 H15B 113.7(7)
H15A C15 H15B 108.0(11)
O3 C16 C17 106.53(9)
O3 C16 H16A 111.8(8)
C17 C16 H16A 108.7(9)
O3 C16 H16B 107.2(9)
C17 C16 H16B 112.8(8)
H16A C16 H16B 109.8(11)
N1 C17 C16 109.23(10)
N1 C17 H17A 114.7(8)
C16 C17 H17A 109.7(8)
N1 C17 H17B 107.1(8)
C16 C17 H17B 107.7(8)
H17A C17 H17B 108.1(12)

loop_
_geom_bond_atom_site_label_1
_geom_bond_atom_site_label_2
_geom_bond_distance
Br1 Li1 2.441(2)
Li1 O3 2.115(2)
Li1 N2 2.123(2)
Li1 N1 2.128(2)
O1 C2 1.3722(13)
O1 C5 1.3773(13)
O2 C9 1.3711(14)
O2 C12 1.3784(13)
O3 C15 1.4270(15)
O3 C16 1.4283(15)
N1 C1 1.2709(15)
N1 C17 1.4633(15)
N2 C13 1.2780(16)
N2 C14 1.4690(15)
C1 C2 1.4430(16)
C1 H1 0.976(13)
C2 C3 1.3576(16)
C3 C4 1.4287(17)
C3 H3 0.935(14)
C4 C5 1.3555(16)
C4 H4 0.937(14)
C5 C6 1.5088(16)
C6 C9 1.5105(16)
C6 C8 1.5351(15)
C6 C7 1.5447(16)
C7 H7A 0.982(15)
C7 H7B 1.059(16)
C7 H7C 0.988(15)
C8 H8A 0.987(15)
C8 H8B 0.942(16)
C8 H8C 0.962(14)
C9 C10 1.3571(16)
C10 C11 1.4201(17)
C10 H10 0.922(14)
C11 C12 1.3523(17)
C11 H11 0.927(16)
C12 C13 1.4440(16)
C13 H13 0.988(14)
C14 C15 1.5138(18)
C14 H14A 0.968(15)
C14 H14B 0.958(15)
C15 H15A 0.976(14)
C15 H15B 1.025(15)
C16 C17 1.5093(17)
C16 H16A 0.982(15)
C16 H16B 0.991(15)
C17 H17A 1.010(14)
C17 H17B 0.991(14)

loop_
_geom_torsion_atom_site_label_1
_geom_torsion_atom_site_label_2
_geom_torsion_atom_site_label_3
_geom_torsion_atom_site_label_4
_geom_torsion
N2 Li1 O3 C15 -2.52(10)
N1 Li1 O3 C15 140.65(9)
Br1 Li1 O3 C15 -114.52(10)
N2 Li1 O3 C16 -139.86(9)
N1 Li1 O3 C16 3.31(11)
Br1 Li1 O3 C16 108.14(10)
O3 Li1 N1 C1 -157.02(12)
N2 Li1 N1 C1 -99.69(18)
Br1 Li1 N1 C1 89.67(14)
O3 Li1 N1 C17 24.60(9)
N2 Li1 N1 C17 81.94(16)
Br1 Li1 N1 C17 -88.70(10)
O3 Li1 N2 C13 154.57(11)
N1 Li1 N2 C13 96.95(18)
Br1 Li1 N2 C13 -92.87(14)
O3 Li1 N2 C14 -25.09(9)
N1 Li1 N2 C14 -82.71(16)
Br1 Li1 N2 C14 87.47(11)
C17 N1 C1 C2 178.48(10)
Li1 N1 C1 C2 0.2(2)
C5 O1 C2 C3 -0.71(12)
C5 O1 C2 C1 179.43(10)
N1 C1 C2 C3 176.83(13)
N1 C1 C2 O1 -3.35(17)
O1 C2 C3 C4 0.73(13)
C1 C2 C3 C4 -179.44(13)
C2 C3 C4 C5 -0.47(13)
C3 C4 C5 O1 0.04(13)
C3 C4 C5 C6 -179.31(12)
C2 O1 C5 C4 0.40(12)
C2 O1 C5 C6 179.89(9)
C4 C5 C6 C9 -126.66(14)
O1 C5 C6 C9 54.01(12)
C4 C5 C6 C8 -6.74(18)
O1 C5 C6 C8 173.94(10)
C4 C5 C6 C7 113.65(15)
O1 C5 C6 C7 -65.67(12)
C12 O2 C9 C10 0.30(13)
C12 O2 C9 C6 -175.95(9)
C5 C6 C9 C10 126.30(15)
C8 C6 C9 C10 6.45(19)
C7 C6 C9 C10 -113.83(16)
C5 C6 C9 O2 -58.65(12)
C8 C6 C9 O2 -178.49(10)
C7 C6 C9 O2 61.23(12)
O2 C9 C10 C11 -0.60(14)
C6 C9 C10 C11 174.67(12)
C9 C10 C11 C12 0.67(14)
C10 C11 C12 O2 -0.50(13)
C10 C11 C12 C13 177.80(13)
C9 O2 C12 C11 0.14(13)
C9 O2 C12 C13 -178.49(9)
C14 N2 C13 C12 179.80(10)
Li1 N2 C13 C12 0.16(19)
C11 C12 C13 N2 -172.55(13)
O2 C12 C13 N2 5.67(16)
C13 N2 C14 C15 -131.47(11)
Li1 N2 C14 C15 48.25(12)
C16 O3 C15 C14 166.22(10)
Li1 O3 C15 C14 28.28(13)
N2 C14 C15 O3 -49.36(12)
C15 O3 C16 C17 -167.88(9)
Li1 O3 C16 C17 -29.39(13)
C1 N1 C17 C16 132.78(11)
Li1 N1 C17 C16 -48.55(12)
O3 C16 C17 N1 51.15(13)
